data_7050777
loop_
_publ_author_name
'Liu, Gao-Feng'
'Qiao, Zheng-Ping'
'Wang, He-Zhou'
'Chen, Xiao-Ming'
'Yang, Guang'

_publ_section_title
;
 Synthesis, structures and photoluminescence of three terbium(iii)
 dicarboxylate coordination polymers
;
_journal_issue 6
_journal_name_full 'New Journal of Chemistry'
_journal_page_first 791
_journal_paper_doi 10.1039/b109869a
_journal_volume 26
_journal_year 2002
_chemical_formula_sum 'C28 H23 O13 Tb'
_chemical_formula_weight 726.40
_chemical_name_systematic
; 
? 
;
_space_group_IT_number 15
_symmetry_cell_setting monoclinic
_symmetry_space_group_name_Hall '-C 2yc'
_symmetry_space_group_name_H-M 'C 1 2/c 1'
_atom_sites_solution_hydrogens geom
_atom_sites_solution_primary direct
_atom_sites_solution_secondary difmap
_audit_creation_method SHELXL-97
_cell_angle_alpha 90.00
_cell_angle_beta 97.57(3)
_cell_angle_gamma 90.00
_cell_formula_units_Z 8
_cell_length_a 27.154(5)
_cell_length_b 9.530(2)
_cell_length_c 21.903(4)
_cell_measurement_temperature 293(2)
_cell_volume 5618.6(19)
_computing_cell_refinement 'Bruker SMART'
_computing_data_collection 'Bruker SMART'
_computing_data_reduction 'Bruker SHELXTL'
_computing_molecular_graphics 'Bruker SHELXTL'
_computing_publication_material 'Bruker SHELXTL'
_computing_structure_refinement 'SHELXL-97 (Sheldrick, 1997)'
_computing_structure_solution 'SHELXS-97 (Sheldrick, 1990)'
_diffrn_ambient_temperature 293(2)
_diffrn_measured_fraction_theta_full 0.467
_diffrn_measured_fraction_theta_max 0.467
_diffrn_measurement_device_type 'CCD area detector'
_diffrn_measurement_method 'phi and omega scans'
_diffrn_radiation_monochromator graphite
_diffrn_radiation_source 'fine-focus sealed tube'
_diffrn_radiation_type MoK\a
_diffrn_radiation_wavelength 0.71073
_diffrn_reflns_av_R_equivalents 0.0199
_diffrn_reflns_av_sigmaI/netI 0.0274
_diffrn_reflns_limit_h_max 36
_diffrn_reflns_limit_h_min -37
_diffrn_reflns_limit_k_max 11
_diffrn_reflns_limit_k_min -13
_diffrn_reflns_limit_l_max 25
_diffrn_reflns_limit_l_min -30
_diffrn_reflns_number 21383
_diffrn_reflns_theta_full 30.01
_diffrn_reflns_theta_max 30.01
_diffrn_reflns_theta_min 4.00
_exptl_absorpt_coefficient_mu 2.586
_exptl_absorpt_correction_T_max 1.00
_exptl_absorpt_correction_T_min 0.789
_exptl_absorpt_correction_type empirical
_exptl_absorpt_process_details 'SADABS (Sheldrick, 1996)'
_exptl_crystal_colour yellow
_exptl_crystal_density_diffrn 1.717
_exptl_crystal_density_method 'not measured'
_exptl_crystal_description block
_exptl_crystal_F_000 2880
_exptl_crystal_size_max 0.28
_exptl_crystal_size_mid 0.20
_exptl_crystal_size_min 0.16
_refine_diff_density_max 0.777
_refine_diff_density_min -0.548
_refine_diff_density_rms 0.083
_refine_ls_extinction_coef 0.00000(2)
_refine_ls_extinction_expression Fc^*^=kFc[1+0.001xFc^2^\l^3^/sin(2\q)]^-1/4^
_refine_ls_extinction_method SHELXL
_refine_ls_goodness_of_fit_ref 1.047
_refine_ls_hydrogen_treatment mixed
_refine_ls_matrix_type full
_refine_ls_number_parameters 380
_refine_ls_number_reflns 8103
_refine_ls_number_restraints 0
_refine_ls_restrained_S_all 1.047
_refine_ls_R_factor_all 0.0472
_refine_ls_R_factor_gt 0.0256
_refine_ls_shift/su_max 0.107
_refine_ls_shift/su_mean 0.007
_refine_ls_structure_factor_coef Fsqd
_refine_ls_weighting_details 'w=1/[\s^2^(Fo^2^)+(0.0214P)^2^+9.6849P] where P=(Fo^2^+2Fc^2^)/3'
_refine_ls_weighting_scheme calc
_refine_ls_wR_factor_gt 0.0536
_refine_ls_wR_factor_ref 0.0589
_reflns_number_gt 5562
_reflns_number_total 8103
_reflns_threshold_expression >2sigma(I)
_cod_data_source_file b109869a.txt
_cod_data_source_block complex_1
_cod_depositor_comments
;
The following automatic conversions were performed:
'_symmetry_cell_setting' value 'Monoclinic' changed to 'monoclinic'
according to '/home/saulius/struct/CIF-dictionaries/cif_core.dic'
dictionary named 'cif_core.dic' version 2.4.1 from
2010-06-29.

'_exptl_absorpt_correction_type' value 'Empirical' changed to
'empirical' according to
'/home/saulius/struct/CIF-dictionaries/cif_core.dic' dictionary named
'cif_core.dic' version 2.4.1 from 2010-06-29.

Automatic conversion script
Id: cif_fix_enum 1527 2010-12-29 10:47:43Z saulius 

The following automatic conversions were performed:

'_refine_ls_weighting_scheme' value 'calc
w=1/[\s^2^(Fo^2^)+(0.0214P)^2^+9.6849P] where P=(Fo^2^+2Fc^2^)/3' was
changed to 'calc'. New tag '_refine_ls_weighting_details' was
created. The value of the new tag was set to
'w=1/[\s^2^(Fo^2^)+(0.0214P)^2^+9.6849P] where P=(Fo^2^+2Fc^2^)/3'.

Automatic conversion script
Id: cif_fix_values 3143 2015-03-26 13:38:13Z robertas 
;
_cod_original_sg_symbol_H-M C2/c
_cod_database_code 7050777

loop_
_symmetry_equiv_pos_as_xyz
'x, y, z'
'-x, y, -z+1/2'
'x+1/2, y+1/2, z'
'-x+1/2, y+1/2, -z+1/2'
'-x, -y, -z'
'x, -y, z-1/2'
'-x+1/2, -y+1/2, -z'
'x+1/2, -y+1/2, z-1/2'

loop_
_atom_site_label
_atom_site_type_symbol
_atom_site_fract_x
_atom_site_fract_y
_atom_site_fract_z
_atom_site_U_iso_or_equiv
_atom_site_adp_type
_atom_site_occupancy
_atom_site_calc_flag
_atom_site_refinement_flags
_atom_site_disorder_assembly
_atom_site_disorder_group
Tb1 Tb 0.014253(4) 0.247918(13) 0.008710(5) 0.01893(4) Uani 1 d . . .
O1 O -0.32829(8) 0.3917(3) -0.46466(12) 0.0561(7) Uani 1 d . . .
O2 O -0.34353(8) 0.3352(3) -0.36952(12) 0.0458(6) Uani 1 d . . .
H2B H -0.3745 0.3478 -0.3795 0.080 Uiso 1 d R . .
O3 O -0.01905(7) 0.0898(2) -0.06574(9) 0.0269(4) Uani 1 d . . .
O4 O -0.05324(7) -0.11419(19) -0.09713(9) 0.0282(4) Uani 1 d . . .
O5 O -0.10967(7) 0.2550(3) -0.33956(9) 0.0384(5) Uani 1 d . . .
O6 O -0.07674(7) 0.6132(2) -0.06076(9) 0.0316(5) Uani 1 d . . .
O7 O -0.04762(7) 0.4038(2) -0.03070(9) 0.0309(4) Uani 1 d . . .
O8 O -0.46987(7) 0.15793(19) -0.09815(9) 0.0264(4) Uani 1 d . . .
O9 O -0.44330(7) 0.34910(19) -0.04809(9) 0.0280(4) Uani 1 d . . .
O10 O -0.25442(7) 0.2287(2) -0.18363(10) 0.0400(6) Uani 1 d . . .
O1W O 0.04294(7) 0.3720(2) -0.07760(9) 0.0322(5) Uani 1 d . . .
H1WA H 0.0253 0.4382 -0.0948 0.080 Uiso 1 d R . .
H1WB H 0.0609 0.3281 -0.1001 0.080 Uiso 1 d R . .
O2W O 0.08072(6) 0.12258(19) -0.02829(9) 0.0273(4) Uani 1 d . . .
H2WA H 0.0738 0.0416 -0.0431 0.080 Uiso 1 d R . .
H2WB H 0.1086 0.1259 -0.0056 0.080 Uiso 1 d R . .
O3W O -0.5412(2) 0.1223(6) -0.2077(2) 0.219(3) Uani 1 d . . .
H3WA H -0.5302 0.1112 -0.1699 0.080 Uiso 1 d R . .
H3WB H -0.5157 0.1365 -0.2253 0.080 Uiso 1 d R . .
C1 C -0.31366(11) 0.3549(3) -0.41197(16) 0.0378(7) Uani 1 d . . .
C2 C -0.26028(10) 0.3296(3) -0.39026(15) 0.0332(7) Uani 1 d . . .
C3 C -0.24425(11) 0.2812(3) -0.33133(15) 0.0374(8) Uani 1 d . . .
H3A H -0.2680 0.2647 -0.3035 0.080 Uiso 1 d R . .
C4 C -0.19416(10) 0.2536(4) -0.31299(13) 0.0372(6) Uani 1 d . . .
H4A H -0.1827 0.2174 -0.2728 0.080 Uiso 1 d R . .
C5 C -0.16031(10) 0.2769(3) -0.35430(13) 0.0291(6) Uani 1 d . . .
C6 C -0.17577(11) 0.3280(4) -0.41286(14) 0.0398(8) Uani 1 d . . .
H6A H -0.1517 0.3448 -0.4403 0.080 Uiso 1 d R . .
C7 C -0.22567(11) 0.3540(4) -0.43053(15) 0.0411(8) Uani 1 d . . .
H7A H -0.2368 0.3903 -0.4708 0.080 Uiso 1 d R . .
C8 C -0.09241(10) 0.1929(3) -0.28224(13) 0.0290(6) Uani 1 d . . .
C9 C -0.09749(13) 0.0501(3) -0.27452(14) 0.0398(8) Uani 1 d . . .
H9A H -0.1120 -0.0073 -0.3081 0.080 Uiso 1 d R . .
C10 C -0.08009(12) -0.0087(3) -0.21759(14) 0.0359(7) Uani 1 d . . .
H10A H -0.0835 -0.1075 -0.2112 0.080 Uiso 1 d R . .
C11 C -0.05822(9) 0.0743(3) -0.16941(12) 0.0215(5) Uani 1 d . . .
C12 C -0.05213(11) 0.2172(3) -0.17968(14) 0.0319(7) Uani 1 d . . .
H12A H -0.0366 0.2745 -0.1467 0.080 Uiso 1 d R . .
C13 C -0.06974(12) 0.2778(3) -0.23626(14) 0.0358(7) Uani 1 d . . .
H13A H -0.0653 0.3759 -0.2435 0.080 Uiso 1 d R . .
C14 C -0.04219(9) 0.0134(3) -0.10652(12) 0.0198(5) Uani 1 d . . .
C15 C -0.08036(9) 0.4813(3) -0.05913(12) 0.0212(5) Uani 1 d . . .
C16 C -0.12669(9) 0.4147(3) -0.09209(12) 0.0219(5) Uani 1 d . . .
C17 C -0.13995(12) 0.2801(3) -0.07717(16) 0.0376(8) Uani 1 d . . .
H17A H -0.1194 0.2290 -0.0458 0.080 Uiso 1 d R . .
C18 C -0.18325(12) 0.2196(3) -0.10734(18) 0.0440(9) Uani 1 d . . .
H18A H -0.1924 0.1257 -0.0978 0.080 Uiso 1 d R . .
C19 C -0.21202(10) 0.2936(3) -0.15190(14) 0.0302(6) Uani 1 d . . .
C20 C -0.19929(11) 0.4272(3) -0.16832(15) 0.0383(7) Uani 1 d . . .
H20A H -0.2195 0.4752 -0.2010 0.080 Uiso 1 d R . .
C21 C -0.15639(11) 0.4877(3) -0.13749(15) 0.0352(7) Uani 1 d . . .
H21A H -0.1476 0.5814 -0.1476 0.080 Uiso 1 d R . .
C22 C -0.29821(9) 0.2379(3) -0.15775(13) 0.0296(6) Uani 1 d . . .
C23 C -0.33754(10) 0.1578(3) -0.18524(14) 0.0347(7) Uani 1 d . . .
H23A H -0.3334 0.0988 -0.2196 0.080 Uiso 1 d R . .
C24 C -0.38263(10) 0.1604(3) -0.16186(14) 0.0316(6) Uani 1 d . . .
H24A H -0.4102 0.1058 -0.1805 0.080 Uiso 1 d R . .
C25 C -0.38868(9) 0.2455(3) -0.11152(12) 0.0254(5) Uani 1 d . . .
C26 C -0.34880(10) 0.3272(3) -0.08517(14) 0.0320(6) Uani 1 d . . .
H26A H -0.3530 0.3869 -0.0511 0.080 Uiso 1 d R . .
C27 C -0.30348(10) 0.3237(3) -0.10766(15) 0.0353(7) Uani 1 d . . .
H27A H -0.2757 0.3775 -0.0889 0.080 Uiso 1 d R . .
C28 C -0.43669(9) 0.2508(3) -0.08542(12) 0.0245(5) Uani 1 d . . .

loop_
_atom_site_aniso_label
_atom_site_aniso_U_11
_atom_site_aniso_U_22
_atom_site_aniso_U_33
_atom_site_aniso_U_23
_atom_site_aniso_U_13
_atom_site_aniso_U_12
Tb1 0.01611(5) 0.01716(6) 0.02242(6) -0.00024(6) -0.00151(4) -0.00109(6)
O1 0.0324(12) 0.0736(18) 0.0571(17) 0.0136(15) -0.0139(11) 0.0004(12)
O2 0.0241(10) 0.0502(14) 0.0611(16) 0.0011(12) -0.0022(11) 0.0041(10)
O3 0.0284(10) 0.0272(10) 0.0222(10) -0.0029(8) -0.0072(8) -0.0013(8)
O4 0.0300(10) 0.0233(9) 0.0284(11) 0.0051(8) -0.0065(8) -0.0037(8)
O5 0.0261(9) 0.0628(14) 0.0254(9) 0.0175(12) 0.0002(7) 0.0067(11)
O6 0.0309(10) 0.0222(10) 0.0374(12) 0.0017(9) -0.0109(9) -0.0079(8)
O7 0.0213(9) 0.0333(11) 0.0356(11) 0.0020(9) -0.0050(8) 0.0051(8)
O8 0.0221(9) 0.0242(9) 0.0330(11) -0.0025(8) 0.0036(8) -0.0052(7)
O9 0.0265(9) 0.0218(9) 0.0371(12) -0.0047(8) 0.0094(8) -0.0024(8)
O10 0.0225(9) 0.0609(16) 0.0379(11) -0.0254(11) 0.0085(8) -0.0169(10)
O1W 0.0406(11) 0.0239(10) 0.0342(12) 0.0040(8) 0.0131(9) 0.0052(9)
O2W 0.0208(9) 0.0218(9) 0.0378(11) -0.0040(8) -0.0018(8) 0.0000(7)
O3W 0.289(8) 0.192(6) 0.138(5) 0.003(5) -0.107(5) -0.034(6)
C1 0.0293(15) 0.0334(16) 0.048(2) 0.0001(14) -0.0061(14) -0.0017(12)
C2 0.0248(14) 0.0335(16) 0.0385(17) 0.0009(13) -0.0059(12) 0.0014(12)
C3 0.0281(14) 0.047(2) 0.0358(17) 0.0029(13) 0.0009(12) 0.0023(12)
C4 0.0303(13) 0.0539(18) 0.0266(13) 0.0082(17) 0.0010(11) 0.0034(17)
C5 0.0259(13) 0.0350(17) 0.0248(13) 0.0031(11) -0.0020(10) 0.0018(11)
C6 0.0302(16) 0.062(2) 0.0256(16) 0.0106(15) -0.0033(12) 0.0047(15)
C7 0.0340(16) 0.057(2) 0.0294(16) 0.0102(15) -0.0066(13) 0.0045(15)
C8 0.0218(13) 0.0422(15) 0.0218(14) 0.0097(12) -0.0013(11) 0.0044(11)
C9 0.054(2) 0.0393(17) 0.0222(15) -0.0053(13) -0.0103(14) -0.0021(15)
C10 0.0533(18) 0.0267(14) 0.0236(15) -0.0015(12) -0.0100(13) -0.0013(13)
C11 0.0209(12) 0.0238(12) 0.0184(12) 0.0007(10) -0.0022(10) 0.0000(10)
C12 0.0418(16) 0.0234(15) 0.0274(14) 0.0019(10) -0.0066(12) -0.0064(11)
C13 0.0442(17) 0.0272(17) 0.0339(16) 0.0080(11) -0.0029(13) -0.0032(12)
C14 0.0170(11) 0.0230(12) 0.0181(12) -0.0003(10) -0.0019(9) 0.0015(9)
C15 0.0187(11) 0.0244(13) 0.0201(13) 0.0001(10) 0.0007(10) -0.0025(10)
C16 0.0163(11) 0.0227(12) 0.0258(13) -0.0017(10) -0.0002(10) -0.0020(9)
C17 0.0340(15) 0.0274(17) 0.0482(19) 0.0088(12) -0.0071(14) -0.0077(11)
C18 0.0395(17) 0.0298(18) 0.060(2) 0.0059(14) -0.0042(16) -0.0159(13)
C19 0.0203(12) 0.0389(15) 0.0321(15) -0.0143(12) 0.0061(11) -0.0094(11)
C20 0.0310(15) 0.0374(17) 0.0417(19) 0.0002(14) -0.0139(13) -0.0044(13)
C21 0.0331(15) 0.0261(14) 0.0424(19) 0.0028(13) -0.0105(13) -0.0059(12)
C22 0.0222(11) 0.0378(16) 0.0292(13) -0.0082(14) 0.0045(10) -0.0056(13)
C23 0.0264(14) 0.0441(18) 0.0342(17) -0.0182(14) 0.0065(12) -0.0120(13)
C24 0.0231(13) 0.0362(16) 0.0352(17) -0.0117(13) 0.0033(12) -0.0105(11)
C25 0.0212(10) 0.0255(12) 0.0295(12) 0.0002(14) 0.0037(9) -0.0034(13)
C26 0.0263(14) 0.0346(16) 0.0353(17) -0.0123(13) 0.0046(12) -0.0067(12)
C27 0.0224(14) 0.0446(18) 0.0388(18) -0.0147(14) 0.0030(12) -0.0111(12)
C28 0.0225(10) 0.0219(11) 0.0287(12) 0.0058(14) 0.0025(9) 0.0019(13)

loop_
_atom_type_symbol
_atom_type_description
_atom_type_scat_dispersion_real
_atom_type_scat_dispersion_imag
_atom_type_scat_source
C C 0.0033 0.0016 'International Tables Vol C Tables 4.2.6.8 and 6.1.1.4'
H H 0.0000 0.0000 'International Tables Vol C Tables 4.2.6.8 and 6.1.1.4'
O O 0.0106 0.0060 'International Tables Vol C Tables 4.2.6.8 and 6.1.1.4'
Tb Tb -0.1723 4.1537 'International Tables Vol C Tables 4.2.6.8 and 6.1.1.4'

loop_
_geom_angle_atom_site_label_1
_geom_angle_atom_site_label_2
_geom_angle_atom_site_label_3
_geom_angle
_geom_angle_site_symmetry_1
_geom_angle_site_symmetry_3
_geom_angle_publ_flag
O3 Tb1 O7 87.60(7) . . ?
O3 Tb1 O6 155.07(7) . 5_565 ?
O7 Tb1 O6 105.27(7) . 5_565 ?
O3 Tb1 O2W 71.26(7) . . ?
O7 Tb1 O2W 137.26(7) . . ?
O6 Tb1 O2W 85.18(7) 5_565 . ?
O3 Tb1 O9 75.20(7) . 7_455 ?
O7 Tb1 O9 78.70(7) . 7_455 ?
O6 Tb1 O9 127.69(7) 5_565 7_455 ?
O2W Tb1 O9 127.37(6) . 7_455 ?
O3 Tb1 O4 107.91(7) . 5 ?
O7 Tb1 O4 147.79(7) . 5 ?
O6 Tb1 O4 72.32(7) 5_565 5 ?
O2W Tb1 O4 74.95(7) . 5 ?
O9 Tb1 O4 78.36(7) 7_455 5 ?
O3 Tb1 O1W 84.53(7) . . ?
O7 Tb1 O1W 72.03(7) . . ?
O6 Tb1 O1W 79.49(7) 5_565 . ?
O2W Tb1 O1W 69.39(7) . . ?
O9 Tb1 O1W 144.92(7) 7_455 . ?
O4 Tb1 O1W 135.87(7) 5 . ?
O3 Tb1 O8 125.48(6) . 7_455 ?
O7 Tb1 O8 70.96(7) . 7_455 ?
O6 Tb1 O8 79.31(7) 5_565 7_455 ?
O2W Tb1 O8 151.08(6) . 7_455 ?
O9 Tb1 O8 52.11(6) 7_455 7_455 ?
O4 Tb1 O8 77.13(6) 5 7_455 ?
O1W Tb1 O8 130.15(6) . 7_455 ?
O3 Tb1 C28 99.61(7) . 7_455 ?
O7 Tb1 C28 70.32(7) . 7_455 ?
O6 Tb1 C28 104.79(8) 5_565 7_455 ?
O2W Tb1 C28 147.90(7) . 7_455 ?
O9 Tb1 C28 26.11(7) 7_455 7_455 ?
O4 Tb1 C28 79.18(7) 5 7_455 ?
O1W Tb1 C28 141.87(7) . 7_455 ?
O8 Tb1 C28 26.28(7) 7_455 7_455 ?
C1 O2 O4 118.01(19) . 4_454 ?
C14 O3 Tb1 172.54(17) . . ?
C14 O4 Tb1 122.63(16) . 5 ?
C5 O5 C8 118.2(2) . . ?
C15 O6 Tb1 127.36(17) . 5_565 ?
C15 O7 Tb1 172.14(19) . . ?
C28 O8 Tb1 88.84(15) . 7_455 ?
C28 O8 O3W 130.0(2) . . ?
Tb1 O8 O3W 109.84(15) 7_455 . ?
C28 O9 Tb1 97.79(15) . 7_455 ?
C22 O10 C19 117.4(2) . . ?
Tb1 O1W O8 123.70(8) . 3 ?
Tb1 O1W O5 125.29(9) . 2_554 ?
O8 O1W O5 110.23(9) 3 2_554 ?
Tb1 O2W O1 122.34(9) . 8_556 ?
Tb1 O2W O9 110.99(8) . 3_545 ?
O1 O2W O9 102.77(9) 8_556 3_545 ?
O8 O3W O3W 92.2(2) . 2_454 ?
O1 C1 O2 123.4(3) . . ?
O1 C1 C2 122.1(3) . . ?
O2 C1 C2 114.5(3) . . ?
C3 C2 C7 119.4(3) . . ?
C3 C2 C1 121.7(3) . . ?
C7 C2 C1 118.9(3) . . ?
C2 C3 C4 120.5(3) . . ?
C5 C4 C3 119.1(3) . . ?
C6 C5 O5 116.1(3) . . ?
C6 C5 C4 120.9(3) . . ?
O5 C5 C4 123.0(2) . . ?
C7 C6 C5 119.3(3) . . ?
C6 C7 C2 120.8(3) . . ?
C13 C8 C9 122.2(3) . . ?
C13 C8 O5 118.1(3) . . ?
C9 C8 O5 119.7(3) . . ?
C8 C9 C10 118.6(3) . . ?
C11 C10 C9 120.8(3) . . ?
C10 C11 C12 118.8(3) . . ?
C10 C11 C14 121.3(2) . . ?
C12 C11 C14 119.9(2) . . ?
C11 C12 C13 120.9(3) . . ?
C8 C13 C12 118.5(3) . . ?
O3 C14 O4 123.0(2) . . ?
O3 C14 C11 119.0(2) . . ?
O4 C14 C11 118.0(2) . . ?
O7 C15 O6 123.2(2) . . ?
O7 C15 C16 118.8(2) . . ?
O6 C15 C16 118.0(2) . . ?
C21 C16 C17 119.4(3) . . ?
C21 C16 C15 120.3(2) . . ?
C17 C16 C15 120.3(2) . . ?
C16 C17 C18 120.0(3) . . ?
C19 C18 C17 119.5(3) . . ?
C18 C19 C20 121.6(3) . . ?
C18 C19 O10 118.7(3) . . ?
C20 C19 O10 119.6(3) . . ?
C19 C20 C21 118.5(3) . . ?
C16 C21 C20 120.8(3) . . ?
C23 C22 O10 116.2(2) . . ?
C23 C22 C27 120.9(2) . . ?
O10 C22 C27 122.9(2) . . ?
C22 C23 C24 119.8(3) . . ?
C23 C24 C25 120.2(2) . . ?
C24 C25 C26 119.0(2) . . ?
C24 C25 C28 121.5(2) . . ?
C26 C25 C28 119.5(2) . . ?
C27 C26 C25 121.1(3) . . ?
C26 C27 C22 118.9(3) . . ?
O8 C28 O9 120.0(2) . . ?
O8 C28 C25 121.6(2) . . ?
O9 C28 C25 118.4(2) . . ?
O8 C28 Tb1 64.88(13) . 7_455 ?
O9 C28 Tb1 56.10(12) . 7_455 ?
C25 C28 Tb1 166.65(17) . 7_455 ?

loop_
_geom_bond_atom_site_label_1
_geom_bond_atom_site_label_2
_geom_bond_distance
_geom_bond_site_symmetry_2
_geom_bond_publ_flag
Tb1 O3 2.3146(18) . ?
Tb1 O7 2.3221(19) . ?
Tb1 O6 2.3284(18) 5_565 ?
Tb1 O2W 2.3929(18) . ?
Tb1 O9 2.3976(19) 7_455 ?
Tb1 O4 2.4403(19) 5 ?
Tb1 O1W 2.4429(19) . ?
Tb1 O8 2.592(2) 7_455 ?
Tb1 C28 2.862(2) 7_455 ?
O1 C1 1.221(4) . ?
O2 C1 1.325(4) . ?
O2 O4 2.843(3) 4_454 ?
O3 C14 1.255(3) . ?
O4 C14 1.276(3) . ?
O4 Tb1 2.4403(19) 5 ?
O5 C5 1.386(3) . ?
O5 C8 1.411(3) . ?
O6 C15 1.262(3) . ?
O6 Tb1 2.3284(18) 5_565 ?
O7 C15 1.256(3) . ?
O8 C28 1.268(3) . ?
O8 Tb1 2.592(2) 7_455 ?
O8 O3W 2.898(5) . ?
O9 C28 1.271(3) . ?
O9 Tb1 2.3976(19) 7_455 ?
O10 C22 1.386(3) . ?
O10 C19 1.407(3) . ?
O1W O8 2.776(3) 3 ?
O1W O5 2.947(3) 2_554 ?
O2W O1 2.675(3) 8_556 ?
O2W O9 2.708(3) 3_545 ?
O3W O3W 3.090(14) 2_454 ?
C1 C2 1.485(4) . ?
C2 C3 1.386(4) . ?
C2 C7 1.390(4) . ?
C3 C4 1.392(4) . ?
C4 C5 1.390(4) . ?
C5 C6 1.385(4) . ?
C6 C7 1.382(4) . ?
C8 C13 1.373(4) . ?
C8 C9 1.381(4) . ?
C9 C10 1.392(4) . ?
C10 C11 1.388(4) . ?
C11 C12 1.394(4) . ?
C11 C14 1.505(3) . ?
C12 C13 1.393(4) . ?
C15 C16 1.506(3) . ?
C16 C21 1.383(4) . ?
C16 C17 1.383(4) . ?
C17 C18 1.395(4) . ?
C18 C19 1.364(5) . ?
C19 C20 1.380(4) . ?
C20 C21 1.392(4) . ?
C22 C23 1.384(4) . ?
C22 C27 1.390(4) . ?
C23 C24 1.388(4) . ?
C24 C25 1.395(4) . ?
C25 C26 1.395(4) . ?
C25 C28 1.492(3) . ?
C26 C27 1.385(4) . ?
C28 Tb1 2.862(2) 7_455 ?
